data_7116102
loop_
_publ_author_name
'Lucas Henry'
'Christoph Schneider'
'Benedict Mutzel'
'Peter V. Simpson'
'Christoph Nagel'
'Katharina Fucke'
'Ulrich Schatzschneider'

_publ_section_title
;
 Amino acid bioconjugation via iClick reaction of an
 oxanorbornadiene-masked alkyne with a MnI(bpy)(CO)3-coordinated azide
;
_journal_name_full Chem.Commun.
_journal_page_first 15692
_journal_paper_doi 10.1039/C4cc07892F
_journal_volume 50
_journal_year 2014
_chemical_absolute_configuration unk
_chemical_formula_moiety 'C29 H24 F3 Mn N6 O6'
_chemical_formula_sum 'C29 H24 F3 Mn N6 O6'
_chemical_formula_weight 664.48
_chemical_name_systematic
'(OC-6-33)-tricarbonyl(4,4'-dimethyl-2,2'-bipyridine)(4-oxo-DL-phenylalanyl-5-trifluoromethyl-2H-1,2,3-triazolate-N2) manganese(I)'
_space_group_crystal_system monoclinic
_space_group_IT_number 4
_space_group_name_Hall 'P 2yb'
_space_group_name_H-M_alt 'P 1 21 1'
_symmetry_Int_Tables_number 4
_symmetry_space_group_name_Hall 'P 2yb'
_symmetry_space_group_name_H-M 'P 1 21 1'
_atom_sites_solution_primary iterative
_audit_creation_date 2014-09-22
_audit_creation_method
;
Olex2 1.2
(compiled 2014.09.19 svn.r3010 for OlexSys, GUI svn.r4874)
;
_cell_angle_alpha 90
_cell_angle_beta 98.280(3)
_cell_angle_gamma 90
_cell_formula_units_Z 2
_cell_length_a 9.2447(8)
_cell_length_b 15.2085(12)
_cell_length_c 10.6362(9)
_cell_measurement_reflns_used 6654
_cell_measurement_temperature 296.15
_cell_measurement_theta_max 27.60
_cell_measurement_theta_min 2.35
_cell_volume 1479.8(2)
_computing_molecular_graphics 'Olex2 (Dolomanov et al., 2009)'
_computing_publication_material 'Olex2 (Dolomanov et al., 2009)'
_computing_structure_refinement 'olex2.refine (Bourhis et al., 2013)'
_computing_structure_solution 'olex2.solve (Bourhis et al., 2013)'
_diffrn_ambient_temperature 296.15
_diffrn_detector 'Bruker APEX2 area detector'
_diffrn_detector_area_resol_mean 8
_diffrn_detector_type 'CCD area detector'
_diffrn_measured_fraction_theta_full 0.9926
_diffrn_measured_fraction_theta_max 0.9926
_diffrn_measurement_device 'three-circle diffractometer'
_diffrn_measurement_device_type 'Bruker APEX-II CCD'
_diffrn_measurement_method '\f and \w scans'
_diffrn_radiation_monochromator graphite
_diffrn_radiation_probe x-ray
_diffrn_radiation_type 'Mo K\a'
_diffrn_radiation_wavelength 0.71073
_diffrn_reflns_av_R_equivalents 0.0369
_diffrn_reflns_av_unetI/netI 0.0550
_diffrn_reflns_limit_h_max 12
_diffrn_reflns_limit_h_min -12
_diffrn_reflns_limit_k_max 20
_diffrn_reflns_limit_k_min -20
_diffrn_reflns_limit_l_max 14
_diffrn_reflns_limit_l_min -14
_diffrn_reflns_number 18131
_diffrn_reflns_theta_full 25.9978
_diffrn_reflns_theta_max 26.00
_diffrn_reflns_theta_min 1.93
_diffrn_source 'sealed tube'
_diffrn_source_type 'Incoatec I\ms'
_diffrn_standards_number 0
_exptl_absorpt_coefficient_mu 0.518
_exptl_absorpt_correction_T_max 0.9418
_exptl_absorpt_correction_T_min 0.8034
_exptl_absorpt_correction_type multi-scan
_exptl_absorpt_process_details
'SADABS-2008/1 (Bruker,2008) was used for absorption correction. wR2(int) was 0.1022 before and 0.0557 after correction. The Ratio of minimum to maximum transmission is 0.8393. The \l/2 correction factor is 0.0015.'
_exptl_crystal_colour 'clear light yellow'
_exptl_crystal_colour_lustre clear
_exptl_crystal_colour_modifier light
_exptl_crystal_colour_primary yellow
_exptl_crystal_density_diffrn 1.4911
_exptl_crystal_description block
_exptl_crystal_F_000 681.0834
_exptl_crystal_recrystallization_method 'crystalls were obtained by slow diffusion of hexane in DCM solution'
_exptl_crystal_size_max 0.645
_exptl_crystal_size_mid 0.406
_exptl_crystal_size_min 0.382
_refine_diff_density_max 0.3420
_refine_diff_density_min -0.2685
_refine_diff_density_rms 0.0560
_refine_ls_abs_structure_details 'Flack, H. D. (1983). Acta Cryst. A39, 876-881.'
_refine_ls_abs_structure_Flack -0.000(12)
_refine_ls_d_res_high 0.8107
_refine_ls_d_res_low 10.5253
_refine_ls_goodness_of_fit_ref 1.0369
_refine_ls_hydrogen_treatment constr
_refine_ls_matrix_type full
_refine_ls_number_constraints 41
_refine_ls_number_parameters 408
_refine_ls_number_reflns 5767
_refine_ls_number_restraints 0
_refine_ls_restrained_S_all 1.0369
_refine_ls_R_factor_all 0.0373
_refine_ls_R_factor_gt 0.0329
_refine_ls_shift/su_max 0.0000
_refine_ls_shift/su_mean 0.0000
_refine_ls_structure_factor_coef Fsqd
_refine_ls_weighting_details 'w=1/[\s^2^(Fo^2^)+(0.0372P)^2^] where P=(Fo^2^+2Fc^2^)/3'
_refine_ls_weighting_scheme calc
_refine_ls_wR_factor_gt 0.0728
_refine_ls_wR_factor_ref 0.0750
_reflns_Friedel_coverage 0.985
_reflns_limit_h_max 11
_reflns_limit_h_min -11
_reflns_limit_k_max 18
_reflns_limit_k_min -18
_reflns_limit_l_max 13
_reflns_limit_l_min -13
_reflns_number_gt 5342
_reflns_number_total 5767
_reflns_threshold_expression I>=2u(I)
_cod_data_source_file c4cc07892f2.cif
_cod_data_source_block '[Mn(triazolateCO-Phe-OCH3,CF3)(bpyCH3,CH3)(CO)3]'
_cod_database_code 7116102
_olex2_refinement_description
;
;
_olex2_submission_special_instructions 'No special instructions were received'

loop_
_space_group_symop_id
_space_group_symop_operation_xyz
1 x,y,z
2 -x,y+1/2,-z

loop_
_atom_site_label
_atom_site_type_symbol
_atom_site_fract_x
_atom_site_fract_y
_atom_site_fract_z
_atom_site_U_iso_or_equiv
_atom_site_adp_type
_atom_site_occupancy
_atom_site_refinement_flags_posn
Mn1 Mn 0.33821(3) 0.72091(2) 0.35415(3) 0.01794(9) Uani 1.000000 .
F1 F 0.77599(16) 0.94467(9) 0.23844(15) 0.0307(4) Uani 1.000000 .
F2 F 0.96334(14) 0.86403(9) 0.29627(14) 0.0300(4) Uani 1.000000 .
F3 F 0.89038(16) 0.95502(10) 0.42782(15) 0.0357(4) Uani 1.000000 .
O5 O 0.83911(19) 0.54413(12) 0.78270(17) 0.0285(4) Uani 1.000000 .
O1 O 0.03156(17) 0.66220(12) 0.31551(18) 0.0316(4) Uani 1.000000 .
O4 O 1.02442(17) 0.78112(12) 0.55239(16) 0.0276(4) Uani 1.000000 .
O6 O 1.05272(19) 0.55924(12) 0.91046(16) 0.0295(4) Uani 1.000000 .
N6 N 0.8909(2) 0.68043(13) 0.64090(18) 0.0196(4) Uani 1.000000 .
H6 H 0.8100(2) 0.65168(13) 0.63320(18) 0.0235(5) Uiso 1.000000 R
N4 N 0.31048(19) 0.82276(13) 0.47263(18) 0.0174(4) Uani 1.000000 .
N1 N 0.65205(18) 0.71895(15) 0.46942(16) 0.0185(4) Uani 1.000000 .
O3 O 0.2839(2) 0.81966(13) 0.11405(17) 0.0359(5) Uani 1.000000 .
N5 N 0.38015(19) 0.66076(13) 0.52612(18) 0.0173(4) Uani 1.000000 .
C5 C 0.7473(2) 0.82870(16) 0.3769(2) 0.0188(5) Uani 1.000000 .
N2 N 0.55306(19) 0.75598(12) 0.38388(17) 0.0172(4) Uani 1.000000 .
O2 O 0.3866(2) 0.56680(13) 0.19981(19) 0.0395(5) Uani 1.000000 .
N3 N 0.6068(2) 0.82358(13) 0.32579(18) 0.0192(4) Uani 1.000000 .
C12 C 0.2670(2) 0.90407(16) 0.4381(2) 0.0207(5) Uani 1.000000 .
H12 H 0.2460(2) 0.91693(16) 0.3519(2) 0.0249(6) Uiso 1.000000 R
C4 C 0.7758(2) 0.76352(15) 0.4665(2) 0.0178(5) Uani 1.000000 .
C1 C 0.1481(3) 0.68791(16) 0.3340(2) 0.0222(5) Uani 1.000000 .
C2 C 0.3710(3) 0.62644(17) 0.2617(2) 0.0246(6) Uani 1.000000 .
C13 C 0.3824(2) 0.71455(17) 0.6281(2) 0.0181(5) Uani 1.000000 .
C24 C 0.9036(3) 0.76515(16) 0.8959(2) 0.0238(5) Uani 1.000000 .
C6 C 0.8438(3) 0.89703(17) 0.3353(2) 0.0246(6) Uani 1.000000 .
C7 C 0.9090(2) 0.74291(15) 0.5553(2) 0.0208(5) Uani 1.000000 .
C3 C 0.3063(3) 0.78316(17) 0.2086(3) 0.0242(6) Uani 1.000000 .
C9 C 0.3248(2) 0.86855(16) 0.6883(2) 0.0201(5) Uani 1.000000 .
H9 H 0.3468(2) 0.85466(16) 0.7741(2) 0.0241(6) Uiso 1.000000 R
C21 C 0.9535(3) 0.58096(16) 0.8127(2) 0.0237(6) Uani 1.000000 .
C8 C 0.3386(2) 0.80490(15) 0.5977(2) 0.0182(5) Uani 1.000000 .
C15 C 0.4662(2) 0.59641(16) 0.7712(2) 0.0224(5) Uani 1.000000 .
C20 C 1.0034(2) 0.66029(16) 0.7453(2) 0.0218(5) Uani 1.000000 .
H20 H 1.0933(2) 0.64524(16) 0.7113(2) 0.0262(6) Uiso 1.000000 R
C18 C 0.2566(3) 1.02078(18) 0.7486(3) 0.0325(7) Uani 1.000000 .
H18a H 0.1556(5) 1.0218(9) 0.7604(14) 0.0487(10) Uiso 1.000000 GR
H18b H 0.3161(16) 1.0073(7) 0.8279(5) 0.0487(10) Uiso 1.000000 GR
H18c H 0.2838(19) 1.0773(2) 0.7193(8) 0.0487(10) Uiso 1.000000 GR
C11 C 0.2520(3) 0.96931(16) 0.5238(2) 0.0235(5) Uani 1.000000 .
H11 H 0.2235(3) 1.02534(16) 0.4953(2) 0.0282(6) Uiso 1.000000 R
C17 C 0.4208(3) 0.57778(16) 0.5469(2) 0.0218(5) Uani 1.000000 .
H17 H 0.4199(3) 0.54078(16) 0.4772(2) 0.0262(6) Uiso 1.000000 R
C16 C 0.4642(3) 0.54359(16) 0.6656(2) 0.0240(6) Uani 1.000000 .
H16 H 0.4922(3) 0.48494(16) 0.6749(2) 0.0288(7) Uiso 1.000000 R
C25 C 0.8028(3) 0.82375(17) 0.8357(2) 0.0271(6) Uani 1.000000 .
H25 H 0.8168(3) 0.84772(17) 0.7579(2) 0.0325(7) Uiso 1.000000 R
C19 C 0.5109(3) 0.56172(19) 0.9018(2) 0.0347(7) Uani 1.000000 .
H19a H 0.4289(6) 0.5335(11) 0.9309(7) 0.0521(10) Uiso 1.000000 GR
H19b H 0.5886(14) 0.5199(9) 0.9010(4) 0.0521(10) Uiso 1.000000 GR
H19c H 0.5440(19) 0.6094(2) 0.9579(4) 0.0521(10) Uiso 1.000000 GR
C14 C 0.4239(2) 0.68318(16) 0.7492(2) 0.0211(5) Uani 1.000000 .
H14 H 0.4236(2) 0.72101(16) 0.8179(2) 0.0253(6) Uiso 1.000000 R
C27 C 0.6583(3) 0.81170(19) 1.0037(3) 0.0401(8) Uani 1.000000 .
H27 H 0.5764(3) 0.82750(19) 1.0401(3) 0.0481(9) Uiso 1.000000 R
C22 C 1.0157(4) 0.4852(2) 0.9840(3) 0.0414(8) Uani 1.000000 .
H22a H 1.003(3) 0.4339(4) 0.9309(6) 0.0621(12) Uiso 1.000000 GR
H22b H 1.0928(12) 0.4751(10) 1.0532(13) 0.0621(12) Uiso 1.000000 GR
H22c H 0.9264(14) 0.4972(7) 1.0169(19) 0.0621(12) Uiso 1.000000 GR
C28 C 0.7569(3) 0.75267(19) 1.0638(3) 0.0400(7) Uani 1.000000 .
H28 H 0.7413(3) 0.72786(19) 1.1406(3) 0.0479(9) Uiso 1.000000 R
C23 C 1.0347(2) 0.73830(17) 0.8367(2) 0.0256(6) Uani 1.000000 .
H23a H 1.0672(2) 0.78795(17) 0.7908(2) 0.0307(7) Uiso 1.000000 R
H23b H 1.1134(2) 0.72260(17) 0.9034(2) 0.0307(7) Uiso 1.000000 R
C10 C 0.2789(2) 0.95234(16) 0.6526(2) 0.0223(5) Uani 1.000000 .
C29 C 0.8785(3) 0.73009(19) 1.0110(2) 0.0313(6) Uani 1.000000 .
H29 H 0.9453(3) 0.69054(19) 1.0532(2) 0.0376(7) Uiso 1.000000 R
C26 C 0.6808(3) 0.84735(18) 0.8899(3) 0.0345(7) Uani 1.000000 .
H26 H 0.6141(3) 0.88744(18) 0.8489(3) 0.0414(8) Uiso 1.000000 R

loop_
_atom_site_aniso_label
_atom_site_aniso_U_11
_atom_site_aniso_U_22
_atom_site_aniso_U_33
_atom_site_aniso_U_12
_atom_site_aniso_U_13
_atom_site_aniso_U_23
Mn1 0.01572(16) 0.01989(18) 0.01814(16) -0.00225(16) 0.00217(12) -0.00123(17)
F1 0.0279(8) 0.0277(8) 0.0382(9) 0.0013(7) 0.0102(7) 0.0140(8)
F2 0.0195(7) 0.0336(9) 0.0391(9) -0.0005(6) 0.0118(6) 0.0104(7)
F3 0.0344(9) 0.0290(8) 0.0438(9) -0.0140(7) 0.0061(7) -0.0049(8)
O5 0.0331(10) 0.0241(9) 0.0287(10) -0.0033(8) 0.0054(8) 0.0015(8)
O1 0.0174(9) 0.0359(11) 0.0406(11) -0.0076(8) 0.0010(8) -0.0051(9)
O4 0.0177(9) 0.0402(11) 0.0249(9) -0.0068(8) 0.0027(7) 0.0034(8)
O6 0.0338(10) 0.0301(10) 0.0238(9) 0.0134(8) 0.0014(8) 0.0039(8)
N6 0.0167(10) 0.0219(10) 0.0193(10) -0.0029(8) -0.0003(8) -0.0021(9)
N4 0.0125(9) 0.0179(11) 0.0221(10) -0.0031(8) 0.0041(8) 0.0019(9)
N1 0.0167(9) 0.0207(9) 0.0187(9) -0.0015(10) 0.0041(7) 0.0003(11)
O3 0.0375(11) 0.0453(12) 0.0235(10) -0.0013(9) -0.0005(8) 0.0094(10)
N5 0.0138(9) 0.0172(10) 0.0213(10) -0.0031(8) 0.0040(8) -0.0012(9)
C5 0.0182(11) 0.0188(12) 0.0203(12) -0.0011(10) 0.0056(9) -0.0019(10)
N2 0.0151(9) 0.0189(10) 0.0184(10) -0.0019(8) 0.0053(8) 0.0014(8)
O2 0.0469(12) 0.0350(12) 0.0373(12) 0.0018(9) 0.0091(9) -0.0158(10)
N3 0.0186(10) 0.0196(10) 0.0201(10) 0.0011(8) 0.0058(8) 0.0014(9)
C12 0.0147(11) 0.0229(13) 0.0242(13) -0.0009(10) 0.0019(9) 0.0059(11)
C4 0.0170(11) 0.0204(12) 0.0168(11) -0.0029(10) 0.0049(9) -0.0026(10)
C1 0.0255(14) 0.0207(12) 0.0202(12) 0.0025(10) 0.0022(10) -0.0020(10)
C2 0.0217(13) 0.0303(15) 0.0217(13) -0.0035(11) 0.0025(10) 0.0004(13)
C13 0.0131(10) 0.0188(12) 0.0229(11) -0.0012(11) 0.0048(8) 0.0009(12)
C24 0.0271(13) 0.0191(13) 0.0239(13) -0.0041(10) -0.0014(10) -0.0074(11)
C6 0.0192(12) 0.0251(14) 0.0303(14) -0.0003(10) 0.0060(11) 0.0019(12)
C7 0.0172(11) 0.0249(15) 0.0211(12) -0.0004(10) 0.0053(9) -0.0024(10)
C3 0.0183(12) 0.0284(15) 0.0259(14) -0.0027(11) 0.0029(10) -0.0057(12)
C9 0.0150(11) 0.0235(13) 0.0214(12) -0.0020(10) 0.0013(9) -0.0019(11)
C21 0.0296(14) 0.0221(13) 0.0204(12) 0.0080(11) 0.0075(10) -0.0036(11)
C8 0.0116(11) 0.0206(13) 0.0228(12) -0.0050(9) 0.0033(9) 0.0004(10)
C15 0.0195(12) 0.0219(13) 0.0262(13) -0.0017(10) 0.0042(10) 0.0035(11)
C20 0.0179(12) 0.0281(14) 0.0191(12) 0.0040(11) 0.0015(9) 0.0005(11)
C18 0.0339(16) 0.0253(14) 0.0378(17) 0.0058(12) 0.0038(13) -0.0067(13)
C11 0.0200(12) 0.0133(12) 0.0366(15) 0.0015(10) 0.0023(11) 0.0017(11)
C17 0.0201(12) 0.0198(13) 0.0270(13) -0.0016(10) 0.0078(10) -0.0029(11)
C16 0.0220(12) 0.0169(12) 0.0341(15) 0.0013(10) 0.0075(11) 0.0051(11)
C25 0.0293(13) 0.0214(13) 0.0287(14) -0.0070(11) -0.0022(11) -0.0069(12)
C19 0.0453(17) 0.0285(15) 0.0291(15) -0.0004(13) 0.0009(12) 0.0059(13)
C14 0.0212(12) 0.0211(12) 0.0213(12) -0.0036(10) 0.0040(10) -0.0020(11)
C27 0.0357(16) 0.0347(17) 0.0532(19) -0.0089(14) 0.0177(14) -0.0200(16)
C22 0.060(2) 0.0369(18) 0.0277(16) 0.0173(15) 0.0083(14) 0.0073(14)
C28 0.0581(19) 0.0311(16) 0.0350(16) -0.0051(14) 0.0216(14) -0.0096(14)
C23 0.0240(12) 0.0307(17) 0.0206(12) -0.0031(11) -0.0018(9) -0.0011(11)
C10 0.0157(11) 0.0217(13) 0.0294(14) 0.0004(10) 0.0032(10) -0.0012(11)
C29 0.0425(15) 0.0247(15) 0.0268(13) -0.0004(13) 0.0052(11) -0.0055(13)
C26 0.0266(14) 0.0257(15) 0.0488(18) -0.0028(11) -0.0031(13) -0.0121(14)

loop_
_atom_type_symbol
_atom_type_scat_dispersion_real
_atom_type_scat_dispersion_imag
_atom_type_scat_Cromer_Mann_a1
_atom_type_scat_Cromer_Mann_a2
_atom_type_scat_Cromer_Mann_a3
_atom_type_scat_Cromer_Mann_a4
_atom_type_scat_Cromer_Mann_b1
_atom_type_scat_Cromer_Mann_b2
_atom_type_scat_Cromer_Mann_b3
_atom_type_scat_Cromer_Mann_b4
_atom_type_scat_Cromer_Mann_c
_atom_type_scat_source
_atom_type_scat_dispersion_source
C 0.00347 0.00161 2.31000 1.02000 1.58860 0.86500 20.84390 10.20750 0.56870 51.65120 0.215599998832 'International Tables Volume C Table 6.1.1.4 (pp. 500-502)' 'Henke, Gullikson and Davis, At. Data and Nucl. Data Tables, 1993, 54, 2'
F 0.01794 0.01033 3.53920 2.64120 1.51700 1.02430 10.28250 4.29440 0.26150 26.14760 0.277599990368 'International Tables Volume C Table 6.1.1.4 (pp. 500-502)' 'Henke, Gullikson and Davis, At. Data and Nucl. Data Tables, 1993, 54, 2'
H 0.00000 0.00000 0.49300 0.32291 0.14019 0.04081 10.51090 26.12570 3.14236 57.79970 0.0030380000826 'International Tables Volume C Table 6.1.1.4 (pp. 500-502)' 'Henke, Gullikson and Davis, At. Data and Nucl. Data Tables, 1993, 54, 2'
Mn 0.34779 0.73263 11.28190 7.35730 3.01930 2.24410 5.34090 0.34320 17.86740 83.75430 1.089599967 'International Tables Volume C Table 6.1.1.4 (pp. 500-502)' 'Henke, Gullikson and Davis, At. Data and Nucl. Data Tables, 1993, 54, 2'
O 0.01158 0.00611 3.04850 2.28680 1.54630 0.86700 13.27710 5.70110 0.32390 32.90890 0.250800013542 'International Tables Volume C Table 6.1.1.4 (pp. 500-502)' 'Henke, Gullikson and Davis, At. Data and Nucl. Data Tables, 1993, 54, 2'
N 0.00653 0.00323 12.21260 3.13220 2.01250 1.16630 0.00570 9.89330 28.99750 0.58260 -11.5290002823 'International Tables Volume C Table 6.1.1.4 (pp. 500-502)' 'Henke, Gullikson and Davis, At. Data and Nucl. Data Tables, 1993, 54, 2'

loop_
_geom_angle_atom_site_label_1
_geom_angle_atom_site_label_2
_geom_angle_atom_site_label_3
_geom_angle
N5 Mn1 N4 79.05(8)
N2 Mn1 N4 84.93(7)
N2 Mn1 N5 85.57(7)
C1 Mn1 N4 94.44(9)
C1 Mn1 N5 92.17(9)
C1 Mn1 N2 177.73(10)
C2 Mn1 N4 175.01(10)
C2 Mn1 N5 96.19(10)
C2 Mn1 N2 93.27(9)
C2 Mn1 C1 87.18(11)
C3 Mn1 N4 96.45(10)
C3 Mn1 N5 174.95(10)
C3 Mn1 N2 91.78(9)
C3 Mn1 C1 90.46(11)
C3 Mn1 C2 88.25(12)
C22 O6 C21 115.4(2)
C20 N6 C7 121.7(2)
C12 N4 Mn1 126.44(17)
C8 N4 Mn1 115.76(16)
C8 N4 C12 117.8(2)
C4 N1 N2 106.20(19)
C13 N5 Mn1 115.30(16)
C17 N5 Mn1 126.26(17)
C17 N5 C13 118.0(2)
C4 C5 N3 108.5(2)
C6 C5 N3 120.8(2)
C6 C5 C4 130.6(2)
N1 N2 Mn1 123.99(14)
N3 N2 Mn1 123.42(14)
N3 N2 N1 112.40(17)
N2 N3 C5 105.20(18)
C11 C12 N4 122.9(2)
C5 C4 N1 107.7(2)
C7 C4 N1 121.2(2)
C7 C4 C5 131.1(2)
O1 C1 Mn1 174.8(2)
O2 C2 Mn1 177.3(2)
C8 C13 N5 114.8(2)
C14 C13 N5 120.7(2)
C14 C13 C8 124.5(2)
C23 C24 C25 120.9(2)
C29 C24 C25 118.1(2)
C29 C24 C23 120.9(2)
F2 C6 F1 106.30(19)
F3 C6 F1 105.9(2)
F3 C6 F2 106.39(19)
C5 C6 F1 112.0(2)
C5 C6 F2 113.0(2)
C5 C6 F3 112.7(2)
N6 C7 O4 123.3(2)
C4 C7 O4 122.4(2)
C4 C7 N6 114.2(2)
O3 C3 Mn1 177.3(2)
C10 C9 C8 120.6(2)
O6 C21 O5 125.2(2)
C20 C21 O5 124.4(2)
C20 C21 O6 110.4(2)
C13 C8 N4 114.7(2)
C9 C8 N4 121.5(2)
C9 C8 C13 123.7(2)
C19 C15 C16 121.6(2)
C14 C15 C16 116.6(2)
C14 C15 C19 121.9(2)
C21 C20 N6 107.5(2)
C23 C20 N6 111.9(2)
C23 C20 C21 111.07(19)
C10 C11 C12 120.3(2)
C16 C17 N5 123.6(2)
C17 C16 C15 119.8(2)
C26 C25 C24 120.7(3)
C15 C14 C13 121.4(2)
C26 C27 C28 119.8(3)
C29 C28 C27 120.2(3)
C20 C23 C24 112.72(19)
C18 C10 C9 121.5(2)
C11 C10 C9 116.8(2)
C11 C10 C18 121.7(2)
C28 C29 C24 121.1(3)
C27 C26 C25 120.1(3)

loop_
_geom_bond_atom_site_label_1
_geom_bond_atom_site_label_2
_geom_bond_distance
Mn1 N4 2.0362(19)
Mn1 N5 2.032(2)
Mn1 N2 2.0368(18)
Mn1 C1 1.811(2)
Mn1 C2 1.792(3)
Mn1 C3 1.802(3)
F1 C6 1.339(3)
F2 C6 1.334(3)
F3 C6 1.345(3)
O5 C21 1.199(3)
O1 C1 1.136(3)
O4 C7 1.219(3)
O6 C21 1.326(3)
O6 C22 1.440(3)
N6 C7 1.343(3)
N6 C20 1.440(3)
N4 C12 1.335(3)
N4 C8 1.346(3)
N1 N2 1.320(2)
N1 C4 1.334(3)
O3 C3 1.142(3)
N5 C13 1.356(3)
N5 C17 1.326(3)
C5 N3 1.336(3)
C5 C4 1.375(3)
C5 C6 1.478(3)
N2 N3 1.332(3)
O2 C2 1.142(3)
C12 C11 1.368(3)
C4 C7 1.473(3)
C13 C8 1.456(3)
C13 C14 1.376(3)
C24 C25 1.379(4)
C24 C23 1.500(3)
C24 C29 1.386(3)
C9 C8 1.385(3)
C9 C10 1.379(3)
C21 C20 1.509(4)
C15 C16 1.379(3)
C15 C19 1.488(3)
C15 C14 1.387(3)
C20 C23 1.535(3)
C18 C10 1.493(4)
C11 C10 1.380(3)
C17 C16 1.371(3)
C25 C26 1.386(4)
C27 C28 1.370(4)
C27 C26 1.369(4)
C28 C29 1.371(4)
